data_4318486
loop_
_publ_author_name
'Yoshiki Ohgo'
'Saburo Neya'
'Takahisa Ikeue'
'Masashi Takahashi'
'Masuo Takeda'
'Noriaki Funasaki'
'Mikio Nakamura'

_publ_contact_author_address
;
Department of Chemistry
Toho University 
5-21-16 Omorinishi Ota-ku Tokyo 143 Japan
;
_publ_contact_author_email yohgo@med.toho-u.ac.jp
_publ_contact_author_fax '81 3 5493 5430'
_publ_contact_author_name 'Ohgo, Yoshiki'
_publ_contact_author_phone '81 3 3762 4151 x2551'
_publ_section_title
;
 Molecular Structures of Five-Coordinated Halide Ligated Iron(III)
 Porphyrin, Porphycene, and Corrphycene Complexes
;
_journal_name_full 'Inorganic Chemistry'
_journal_page_first 4627
_journal_page_last 4629
_journal_paper_doi 10.1021/ic0256866
_journal_volume 41
_journal_year 2002
_chemical_formula_sum 'C33 H37 Br Cl3 Fe N4'
_chemical_formula_weight 731.78
_chemical_name_common porphycene
_chemical_name_systematic
; 
Bromo[(3,6,13,16-Tetraethyl-2,7,12,17-
tetramethylporphycenato)iron(III)] 
;
_space_group_IT_number 14
_symmetry_cell_setting monoclinic
_symmetry_space_group_name_Hall '-P 2yn'
_symmetry_space_group_name_H-M 'P 1 21/n 1'
_atom_sites_solution_hydrogens geom
_atom_sites_solution_primary direct
_atom_sites_solution_secondary difmap
_audit_creation_method SHELXL-97
_cell_angle_alpha 90.00
_cell_angle_beta 100.8110(10)
_cell_angle_gamma 90.00
_cell_formula_units_Z 4
_cell_length_a 14.7597(7)
_cell_length_b 10.2065(4)
_cell_length_c 22.4242(11)
_cell_measurement_reflns_used 45610
_cell_measurement_temperature 298
_cell_measurement_theta_max 55.0
_cell_measurement_theta_min 2.8
_cell_volume 3318.1(3)
_computing_cell_refinement
;
MSC/AFC Diffractometer Control Software
;
_computing_data_collection
;
MSC/AFC Diffractometer Control Software 
(Molecular Structure Corporation, 1992a)
;
_computing_data_reduction
;
MSC/AFC Diffractometer Control Software. Data Reduction: 
TEXSAN (Molecular Structure Corporation, 1992b)
;
_computing_molecular_graphics 'SV (Nemoto & Ohashi, 1993)'
_computing_publication_material SHELXL-97
_computing_structure_refinement 'SHELXL-97 (Sheldrick, 1997)'
_computing_structure_solution 'SIR-97(Altomare, A. et al., 1999)'
_diffrn_ambient_temperature 298
_diffrn_detector_area_resol_mean 10
_diffrn_measured_fraction_theta_full 0.998
_diffrn_measured_fraction_theta_max 0.998
_diffrn_measurement_device_type 'RIGAKU RAXIS-RAPID Imaging Plate'
_diffrn_measurement_method \w-scan
_diffrn_radiation_monochromator graphite
_diffrn_radiation_source 'rotating anode'
_diffrn_radiation_type MoK\a
_diffrn_radiation_wavelength 0.71069
_diffrn_reflns_av_R_equivalents 0.0366
_diffrn_reflns_av_sigmaI/netI 0.0564
_diffrn_reflns_limit_h_max 19
_diffrn_reflns_limit_h_min -19
_diffrn_reflns_limit_k_max 13
_diffrn_reflns_limit_k_min -11
_diffrn_reflns_limit_l_max 29
_diffrn_reflns_limit_l_min -29
_diffrn_reflns_number 12671
_diffrn_reflns_theta_full 27.48
_diffrn_reflns_theta_max 27.48
_diffrn_reflns_theta_min 1.53
_exptl_absorpt_coefficient_mu 1.929
_exptl_absorpt_correction_T_max 0.680
_exptl_absorpt_correction_T_min 0.672
_exptl_absorpt_correction_type multi-scan
_exptl_absorpt_process_details
;
ABSCOR(Higashi et al., 1968)
;
_exptl_crystal_colour purple
_exptl_crystal_density_diffrn 1.465
_exptl_crystal_density_method 'not measured'
_exptl_crystal_description prismatic
_exptl_crystal_F_000 1500
_exptl_crystal_size_max 0.2
_exptl_crystal_size_mid 0.2
_exptl_crystal_size_min 0.2
_refine_diff_density_max 0.740
_refine_diff_density_min -0.724
_refine_diff_density_rms 0.210
_refine_ls_extinction_coef 0.0406(17)
_refine_ls_extinction_expression Fc^*^=kFc[1+0.001xFc^2^\l^3^/sin(2\q)]^-1/4^
_refine_ls_extinction_method SHELXL
_refine_ls_goodness_of_fit_ref 0.970
_refine_ls_hydrogen_treatment constr
_refine_ls_matrix_type full
_refine_ls_number_parameters 464
_refine_ls_number_reflns 7596
_refine_ls_number_restraints 12
_refine_ls_restrained_S_all 0.970
_refine_ls_R_factor_all 0.0817
_refine_ls_R_factor_gt 0.0580
_refine_ls_shift/su_max 0.003
_refine_ls_shift/su_mean 0.000
_refine_ls_structure_factor_coef Fsqd
_refine_ls_weighting_details 'calc w=1/[\s^2^(Fo^2^)+(0.0974P)^2^] where P=(Fo^2^+2Fc^2^)/3'
_refine_ls_weighting_scheme calc
_refine_ls_wR_factor_gt 0.1430
_refine_ls_wR_factor_ref 0.1590
_reflns_number_gt 5073
_reflns_number_total 7596
_reflns_threshold_expression >2sigma(I)
_cod_data_source_file ic0256866_s1_05.cif
_cod_data_source_block '[Fe(EtioPc)Br]'
_cod_database_code 4318486

loop_
_symmetry_equiv_pos_as_xyz
'x, y, z'
'-x+1/2, y+1/2, -z+1/2'
'-x, -y, -z'
'x-1/2, -y-1/2, z-1/2'

loop_
_atom_site_label
_atom_site_type_symbol
_atom_site_fract_x
_atom_site_fract_y
_atom_site_fract_z
_atom_site_U_iso_or_equiv
_atom_site_adp_type
_atom_site_occupancy
_atom_site_symmetry_multiplicity
_atom_site_calc_flag
_atom_site_refinement_flags
_atom_site_disorder_assembly
_atom_site_disorder_group
Br1 Br 0.28449(3) 0.21254(4) 1.010394(15) 0.06342(17) Uani 1 1 d . . .
Fe1 Fe 0.25916(3) 0.11181(5) 0.91138(2) 0.04826(17) Uani 1 1 d . . .
N1 N 0.2238(2) 0.2677(3) 0.85838(11) 0.0510(6) Uani 1 1 d . . .
N2 N 0.37802(19) 0.1444(3) 0.88321(11) 0.0499(6) Uani 1 1 d . . .
N3 N 0.28329(19) -0.0793(3) 0.92611(12) 0.0490(6) Uani 1 1 d . . .
N4 N 0.13013(19) 0.0456(3) 0.90254(12) 0.0510(6) Uani 1 1 d . . .
C1 C 0.1477(3) 0.3453(4) 0.84082(14) 0.0562(8) Uani 1 1 d . . .
C2 C 0.1719(3) 0.4535(4) 0.80591(16) 0.0678(10) Uani 1 1 d . . .
C3 C 0.2622(3) 0.4413(4) 0.80224(14) 0.0616(10) Uani 1 1 d . . .
C4 C 0.2966(3) 0.3274(3) 0.83713(13) 0.0519(8) Uani 1 1 d . . .
C5 C 0.3819(3) 0.2617(4) 0.85374(14) 0.0532(8) Uani 1 1 d . . .
C6 C 0.4768(3) 0.2897(4) 0.85016(16) 0.0616(9) Uani 1 1 d . . .
C7 C 0.5281(3) 0.1880(5) 0.87755(17) 0.0652(10) Uani 1 1 d . . .
C8 C 0.4670(2) 0.0953(4) 0.89776(15) 0.0571(8) Uani 1 1 d . . .
C9 C 0.4961(3) -0.0234(4) 0.92439(16) 0.0637(10) Uani 1 1 d . . .
H9 H 0.5599 -0.0330 0.9318 0.076 Uiso 1 1 calc R . .
C10 C 0.4510(3) -0.1311(4) 0.94246(16) 0.0626(9) Uani 1 1 d . . .
H10 H 0.4908 -0.1978 0.9590 0.075 Uiso 1 1 calc R . .
C11 C 0.3591(3) -0.1602(4) 0.94102(15) 0.0563(8) Uani 1 1 d . . .
C12 C 0.3281(3) -0.2879(4) 0.95588(16) 0.0642(10) Uani 1 1 d . . .
C13 C 0.2338(3) -0.2856(4) 0.94865(16) 0.0600(9) Uani 1 1 d . . .
C14 C 0.2058(3) -0.1533(4) 0.93151(14) 0.0519(8) Uani 1 1 d . . .
C15 C 0.1224(2) -0.0826(3) 0.92063(14) 0.0503(7) Uani 1 1 d . . .
C16 C 0.0281(3) -0.1081(4) 0.92701(15) 0.0597(9) Uani 1 1 d . . .
C17 C -0.0192(3) 0.0059(4) 0.91358(16) 0.0617(9) Uani 1 1 d . . .
C18 C 0.0441(2) 0.1039(4) 0.89756(15) 0.0555(8) Uani 1 1 d . . .
C19 C 0.0168(3) 0.2281(4) 0.87840(18) 0.0652(10) Uani 1 1 d . . .
H19 H -0.0431 0.2480 0.8829 0.078 Uiso 1 1 calc R . .
C20 C 0.0594(3) 0.3289(4) 0.85404(17) 0.0638(9) Uani 1 1 d . . .
H20 H 0.0216 0.4017 0.8442 0.077 Uiso 1 1 calc R . .
C21 C 0.1054(4) 0.5569(6) 0.7753(3) 0.1046(19) Uani 1 1 d . . .
H21A H 0.1073 0.6316 0.8015 0.157 Uiso 1 1 calc R . .
H21B H 0.0440 0.5217 0.7671 0.157 Uiso 1 1 calc R . .
H21C H 0.1227 0.5829 0.7378 0.157 Uiso 1 1 calc R . .
C22 C 0.3096(4) 0.5337(4) 0.76558(18) 0.0797(13) Uani 1 1 d . . .
H22A H 0.2681 0.5527 0.7276 0.096 Uiso 1 1 calc R . .
H22B H 0.3636 0.4905 0.7559 0.096 Uiso 1 1 calc R . .
C23 C 0.3396(5) 0.6637(5) 0.7982(3) 0.1059(19) Uani 1 1 d . . .
H23A H 0.2871 0.7054 0.8095 0.159 Uiso 1 1 calc R . .
H23B H 0.3654 0.7201 0.7715 0.159 Uiso 1 1 calc R . .
H23C H 0.3851 0.6465 0.8339 0.159 Uiso 1 1 calc R . .
C24 C 0.5162(4) 0.4055(5) 0.8221(2) 0.0845(14) Uani 1 1 d . . .
H24A H 0.5752 0.4288 0.8469 0.101 Uiso 1 1 calc R . .
H24B H 0.4751 0.4797 0.8216 0.101 Uiso 1 1 calc R . .
C25 C 0.5298(5) 0.3770(7) 0.7566(2) 0.110(2) Uani 1 1 d . . .
H25A H 0.5643 0.2974 0.7561 0.165 Uiso 1 1 calc R . .
H25B H 0.5629 0.4482 0.7426 0.165 Uiso 1 1 calc R . .
H25C H 0.4707 0.3678 0.7304 0.165 Uiso 1 1 calc R . .
C26 C 0.6313(3) 0.1709(6) 0.8852(2) 0.0888(14) Uani 1 1 d . . .
H26A H 0.6450 0.1117 0.8549 0.133 Uiso 1 1 calc R . .
H26B H 0.6550 0.1360 0.9248 0.133 Uiso 1 1 calc R . .
H26C H 0.6595 0.2543 0.8809 0.133 Uiso 1 1 calc R . .
C27 C 0.3918(4) -0.4038(4) 0.9739(2) 0.0853(14) Uani 1 1 d . . .
H27A H 0.3558 -0.4803 0.9782 0.128 Uiso 1 1 calc R . .
H27B H 0.4322 -0.3854 1.0117 0.128 Uiso 1 1 calc R . .
H27C H 0.4278 -0.4190 0.9431 0.128 Uiso 1 1 calc R . .
C28 C 0.1768(4) -0.4043(4) 0.9561(2) 0.0818(13) Uani 1 1 d . . .
H28A H 0.2030 -0.4800 0.9395 0.098 Uiso 1 1 calc R . .
H28B H 0.1148 -0.3917 0.9332 0.098 Uiso 1 1 calc R . .
C29 C 0.1718(5) -0.4314(6) 1.0233(3) 0.116(2) Uani 1 1 d . . .
H29A H 0.2332 -0.4367 1.0468 0.173 Uiso 1 1 calc R . .
H29B H 0.1403 -0.5128 1.0262 0.173 Uiso 1 1 calc R . .
H29C H 0.1390 -0.3616 1.0386 0.173 Uiso 1 1 calc R . .
C30 C -0.0177(3) -0.2323(5) 0.9435(2) 0.0781(12) Uani 1 1 d . . .
H30A H 0.0283 -0.2882 0.9676 0.094 Uiso 1 1 calc R . .
H30B H -0.0631 -0.2101 0.9680 0.094 Uiso 1 1 calc R . .
C31 C -0.0645(5) -0.3065(6) 0.8877(3) 0.107(2) Uani 1 1 d . . .
H31A H -0.1054 -0.2488 0.8617 0.161 Uiso 1 1 calc R . .
H31B H -0.0991 -0.3783 0.8998 0.161 Uiso 1 1 calc R . .
H31C H -0.0187 -0.3397 0.8664 0.161 Uiso 1 1 calc R . .
C32 C -0.1208(3) 0.0305(6) 0.9128(2) 0.0834(13) Uani 1 1 d . . .
H32A H -0.1466 -0.0429 0.9305 0.125 Uiso 1 1 calc R . .
H32B H -0.1524 0.0419 0.8716 0.125 Uiso 1 1 calc R . .
H32C H -0.1276 0.1082 0.9356 0.125 Uiso 1 1 calc R . .
C33A C 0.6821(6) 0.7862(13) 0.8114(9) 0.152(9) Uani 0.43 1 d PD A 1
H33A H 0.7205 0.7956 0.8519 0.182 Uiso 0.43 1 calc PR A 1
Cl1A Cl 0.5619(4) 0.7770(7) 0.8108(3) 0.1431(19) Uani 0.43 1 d PD A 1
Cl2A Cl 0.6950(10) 0.9144(17) 0.7599(8) 0.253(7) Uani 0.43 1 d PD A 1
Cl3A Cl 0.7117(8) 0.6515(12) 0.7690(9) 0.252(8) Uani 0.43 1 d PD A 1
C33B C 0.6366(9) 0.7633(16) 0.7589(4) 0.119(12) Uani 0.30 1 d PD B 2
H33B H 0.5755 0.7348 0.7379 0.143 Uiso 0.30 1 calc PR B 2
Cl1B Cl 0.6457(7) 0.7623(12) 0.8390(3) 0.157(3) Uani 0.30 1 d PD B 2
Cl2B Cl 0.7254(13) 0.658(3) 0.7436(8) 0.41(3) Uani 0.30 1 d PD B 2
Cl3B Cl 0.6636(12) 0.923(2) 0.7364(9) 0.327(19) Uani 0.30 1 d PD B 2
C33C C 0.6340(13) 0.7386(19) 0.7722(9) 0.22(3) Uani 0.27 1 d PD C 3
H33C H 0.5847 0.6942 0.7440 0.263 Uiso 0.27 1 calc PR C 3
Cl1C Cl 0.7186(16) 0.809(3) 0.7350(14) 0.278(13) Uani 0.27 1 d PD C 3
Cl2C Cl 0.7027(9) 0.6284(16) 0.8231(8) 0.195(6) Uani 0.27 1 d PD C 3
Cl3C Cl 0.5986(19) 0.892(3) 0.7977(13) 0.340(13) Uani 0.27 1 d PD C 3

loop_
_atom_site_aniso_label
_atom_site_aniso_U_11
_atom_site_aniso_U_22
_atom_site_aniso_U_33
_atom_site_aniso_U_23
_atom_site_aniso_U_13
_atom_site_aniso_U_12
Br1 0.0701(3) 0.0648(3) 0.0557(2) -0.00408(16) 0.01290(16) 0.00778(18)
Fe1 0.0526(3) 0.0405(3) 0.0537(3) 0.00721(19) 0.01516(19) 0.0056(2)
N1 0.0645(17) 0.0446(16) 0.0450(13) 0.0037(11) 0.0126(12) 0.0052(13)
N2 0.0567(16) 0.0487(16) 0.0474(13) 0.0010(12) 0.0174(11) 0.0015(12)
N3 0.0605(16) 0.0363(15) 0.0513(13) 0.0011(11) 0.0134(11) 0.0061(12)
N4 0.0532(15) 0.0493(17) 0.0516(13) 0.0023(12) 0.0128(11) 0.0012(12)
C1 0.081(2) 0.0431(18) 0.0454(15) 0.0032(14) 0.0139(15) 0.0131(17)
C2 0.099(3) 0.053(2) 0.0539(18) 0.0113(17) 0.0225(19) 0.015(2)
C3 0.100(3) 0.0428(19) 0.0436(15) 0.0069(14) 0.0184(17) 0.0032(19)
C4 0.078(2) 0.0395(18) 0.0404(14) 0.0004(13) 0.0160(14) -0.0020(16)
C5 0.070(2) 0.049(2) 0.0434(14) -0.0037(14) 0.0175(14) -0.0069(16)
C6 0.071(2) 0.066(3) 0.0521(17) -0.0115(17) 0.0213(16) -0.015(2)
C7 0.062(2) 0.079(3) 0.0581(19) -0.0130(19) 0.0196(16) -0.010(2)
C8 0.0550(19) 0.067(2) 0.0521(16) -0.0061(16) 0.0172(14) 0.0025(17)
C9 0.055(2) 0.075(3) 0.0617(19) -0.0032(19) 0.0116(15) 0.0158(19)
C10 0.070(2) 0.059(2) 0.0591(18) 0.0063(17) 0.0131(16) 0.0227(19)
C11 0.072(2) 0.049(2) 0.0508(16) 0.0038(15) 0.0166(15) 0.0176(17)
C12 0.095(3) 0.042(2) 0.0565(18) 0.0039(16) 0.0160(18) 0.0149(19)
C13 0.089(3) 0.041(2) 0.0525(16) -0.0024(15) 0.0201(17) 0.0007(18)
C14 0.069(2) 0.0426(18) 0.0461(15) 0.0007(13) 0.0168(14) -0.0011(15)
C15 0.0616(19) 0.0437(19) 0.0474(15) -0.0009(13) 0.0151(13) -0.0009(15)
C16 0.066(2) 0.065(2) 0.0523(17) -0.0027(16) 0.0201(15) -0.0106(18)
C17 0.058(2) 0.070(3) 0.0601(18) -0.0022(18) 0.0185(15) -0.0026(18)
C18 0.0551(19) 0.060(2) 0.0521(16) -0.0011(16) 0.0121(14) 0.0021(17)
C19 0.061(2) 0.069(3) 0.067(2) 0.0041(19) 0.0140(17) 0.0178(19)
C20 0.067(2) 0.059(2) 0.065(2) 0.0050(18) 0.0092(17) 0.0218(18)
C21 0.131(5) 0.082(4) 0.107(4) 0.045(3) 0.038(3) 0.042(3)
C22 0.124(4) 0.060(3) 0.059(2) 0.0143(19) 0.029(2) -0.008(2)
C23 0.165(6) 0.062(3) 0.097(3) 0.017(3) 0.039(4) -0.021(3)
C24 0.097(3) 0.082(3) 0.079(3) -0.008(2) 0.028(2) -0.035(3)
C25 0.135(5) 0.116(5) 0.098(4) 0.003(3) 0.068(4) -0.029(4)
C26 0.064(3) 0.110(4) 0.095(3) -0.005(3) 0.025(2) -0.011(3)
C27 0.114(4) 0.048(2) 0.095(3) 0.015(2) 0.021(3) 0.030(2)
C28 0.120(4) 0.044(2) 0.087(3) 0.000(2) 0.033(3) -0.005(2)
C29 0.172(6) 0.074(4) 0.112(4) 0.037(3) 0.058(4) -0.001(4)
C30 0.085(3) 0.078(3) 0.079(3) 0.012(2) 0.036(2) -0.012(2)
C31 0.127(5) 0.098(4) 0.097(3) -0.004(3) 0.027(3) -0.056(4)
C32 0.060(2) 0.100(4) 0.095(3) 0.001(3) 0.026(2) 0.001(2)
C33A 0.097(13) 0.17(2) 0.20(3) -0.057(19) 0.043(14) -0.058(14)
Cl1A 0.124(4) 0.176(6) 0.138(3) -0.012(4) 0.048(3) 0.007(4)
Cl2A 0.168(9) 0.275(16) 0.337(16) -0.061(13) 0.102(11) -0.069(10)
Cl3A 0.152(7) 0.224(12) 0.41(2) -0.118(13) 0.116(13) 0.005(7)
C33B 0.059(11) 0.19(3) 0.107(15) -0.006(18) 0.025(10) -0.042(16)
Cl1B 0.129(7) 0.233(11) 0.112(4) -0.016(5) 0.033(4) 0.002(6)
Cl2B 0.156(13) 0.86(7) 0.247(15) -0.31(3) 0.111(12) -0.15(2)
Cl3B 0.216(16) 0.27(2) 0.41(3) 0.19(2) -0.160(18) -0.159(16)
C33C 0.24(6) 0.26(6) 0.15(3) -0.13(4) 0.00(3) 0.00(5)
Cl1C 0.205(17) 0.28(3) 0.37(3) 0.10(2) 0.119(18) -0.073(18)
Cl2C 0.128(8) 0.185(12) 0.247(13) 0.019(11) -0.027(9) -0.047(8)
Cl3C 0.32(3) 0.35(3) 0.36(3) -0.12(3) 0.09(2) 0.06(3)

loop_
_atom_type_symbol
_atom_type_description
_atom_type_scat_dispersion_real
_atom_type_scat_dispersion_imag
_atom_type_scat_source
C C 0.0033 0.0016 'International Tables Vol C Tables 4.2.6.8 and 6.1.1.4'
H H 0.0000 0.0000 'International Tables Vol C Tables 4.2.6.8 and 6.1.1.4'
N N 0.0061 0.0033 'International Tables Vol C Tables 4.2.6.8 and 6.1.1.4'
Fe Fe 0.3463 0.8444 'International Tables Vol C Tables 4.2.6.8 and 6.1.1.4'
Br Br -0.2901 2.4595 'International Tables Vol C Tables 4.2.6.8 and 6.1.1.4'
Cl Cl 0.1484 0.1585 'International Tables Vol C Tables 4.2.6.8 and 6.1.1.4'

loop_
_geom_angle_atom_site_label_1
_geom_angle_atom_site_label_2
_geom_angle_atom_site_label_3
_geom_angle
_geom_angle_site_symmetry_1
_geom_angle_site_symmetry_3
_geom_angle_publ_flag
N4 Fe1 N1 94.18(12) . . ?
N4 Fe1 N3 79.80(12) . . ?
N1 Fe1 N3 153.48(11) . . ?
N4 Fe1 N2 154.43(11) . . ?
N1 Fe1 N2 79.99(12) . . ?
N3 Fe1 N2 94.30(11) . . ?
N4 Fe1 Br1 102.48(8) . . ?
N1 Fe1 Br1 100.75(8) . . ?
N3 Fe1 Br1 105.77(8) . . ?
N2 Fe1 Br1 103.07(8) . . ?
C1 N1 C4 106.9(3) . . ?
C1 N1 Fe1 137.8(2) . . ?
C4 N1 Fe1 114.8(2) . . ?
C5 N2 C8 107.8(3) . . ?
C5 N2 Fe1 114.5(2) . . ?
C8 N2 Fe1 135.5(2) . . ?
C11 N3 C14 107.2(3) . . ?
C11 N3 Fe1 137.3(3) . . ?
C14 N3 Fe1 114.8(2) . . ?
C15 N4 C18 107.7(3) . . ?
C15 N4 Fe1 115.0(2) . . ?
C18 N4 Fe1 134.8(3) . . ?
N1 C1 C20 128.0(3) . . ?
N1 C1 C2 109.1(3) . . ?
C20 C1 C2 122.9(3) . . ?
C3 C2 C1 108.0(3) . . ?
C3 C2 C21 126.6(4) . . ?
C1 C2 C21 125.2(4) . . ?
C2 C3 C4 106.9(3) . . ?
C2 C3 C22 122.5(4) . . ?
C4 C3 C22 130.6(4) . . ?
N1 C4 C5 114.1(3) . . ?
N1 C4 C3 108.9(3) . . ?
C5 C4 C3 137.0(3) . . ?
N2 C5 C4 115.1(3) . . ?
N2 C5 C6 109.1(3) . . ?
C4 C5 C6 135.7(3) . . ?
C7 C6 C5 106.7(3) . . ?
C7 C6 C24 124.1(4) . . ?
C5 C6 C24 129.2(4) . . ?
C6 C7 C8 108.3(3) . . ?
C6 C7 C26 127.1(4) . . ?
C8 C7 C26 124.5(4) . . ?
C9 C8 N2 128.5(3) . . ?
C9 C8 C7 123.4(4) . . ?
N2 C8 C7 108.1(4) . . ?
C8 C9 C10 134.0(4) . . ?
C8 C9 H9 113.0 . . ?
C10 C9 H9 113.0 . . ?
C11 C10 C9 133.4(4) . . ?
C11 C10 H10 113.3 . . ?
C9 C10 H10 113.3 . . ?
N3 C11 C10 128.6(3) . . ?
N3 C11 C12 108.7(3) . . ?
C10 C11 C12 122.8(3) . . ?
C13 C12 C11 108.4(3) . . ?
C13 C12 C27 127.5(4) . . ?
C11 C12 C27 124.0(4) . . ?
C12 C13 C14 106.4(3) . . ?
C12 C13 C28 123.4(4) . . ?
C14 C13 C28 130.2(4) . . ?
N3 C14 C15 114.3(3) . . ?
N3 C14 C13 109.3(3) . . ?
C15 C14 C13 136.4(3) . . ?
N4 C15 C14 114.7(3) . . ?
N4 C15 C16 109.5(3) . . ?
C14 C15 C16 135.7(3) . . ?
C17 C16 C15 106.7(3) . . ?
C17 C16 C30 122.4(4) . . ?
C15 C16 C30 130.9(4) . . ?
C16 C17 C18 108.4(3) . . ?
C16 C17 C32 127.5(4) . . ?
C18 C17 C32 124.1(4) . . ?
C19 C18 N4 129.1(3) . . ?
C19 C18 C17 123.1(3) . . ?
N4 C18 C17 107.7(3) . . ?
C20 C19 C18 133.4(4) . . ?
C20 C19 H19 113.3 . . ?
C18 C19 H19 113.3 . . ?
C19 C20 C1 133.5(4) . . ?
C19 C20 H20 113.2 . . ?
C1 C20 H20 113.2 . . ?
C2 C21 H21A 109.5 . . ?
C2 C21 H21B 109.5 . . ?
H21A C21 H21B 109.5 . . ?
C2 C21 H21C 109.5 . . ?
H21A C21 H21C 109.5 . . ?
H21B C21 H21C 109.5 . . ?
C3 C22 C23 113.7(3) . . ?
C3 C22 H22A 108.8 . . ?
C23 C22 H22A 108.8 . . ?
C3 C22 H22B 108.8 . . ?
C23 C22 H22B 108.8 . . ?
H22A C22 H22B 107.7 . . ?
C22 C23 H23A 109.5 . . ?
C22 C23 H23B 109.5 . . ?
H23A C23 H23B 109.5 . . ?
C22 C23 H23C 109.5 . . ?
H23A C23 H23C 109.5 . . ?
H23B C23 H23C 109.5 . . ?
C6 C24 C25 112.2(4) . . ?
C6 C24 H24A 109.2 . . ?
C25 C24 H24A 109.2 . . ?
C6 C24 H24B 109.2 . . ?
C25 C24 H24B 109.2 . . ?
H24A C24 H24B 107.9 . . ?
C24 C25 H25A 109.5 . . ?
C24 C25 H25B 109.5 . . ?
H25A C25 H25B 109.5 . . ?
C24 C25 H25C 109.5 . . ?
H25A C25 H25C 109.5 . . ?
H25B C25 H25C 109.5 . . ?
C7 C26 H26A 109.5 . . ?
C7 C26 H26B 109.5 . . ?
H26A C26 H26B 109.5 . . ?
C7 C26 H26C 109.5 . . ?
H26A C26 H26C 109.5 . . ?
H26B C26 H26C 109.5 . . ?
C12 C27 H27A 109.5 . . ?
C12 C27 H27B 109.5 . . ?
H27A C27 H27B 109.5 . . ?
C12 C27 H27C 109.5 . . ?
H27A C27 H27C 109.5 . . ?
H27B C27 H27C 109.5 . . ?
C13 C28 C29 112.5(4) . . ?
C13 C28 H28A 109.1 . . ?
C29 C28 H28A 109.1 . . ?
C13 C28 H28B 109.1 . . ?
C29 C28 H28B 109.1 . . ?
H28A C28 H28B 107.8 . . ?
C28 C29 H29A 109.5 . . ?
C28 C29 H29B 109.5 . . ?
H29A C29 H29B 109.5 . . ?
C28 C29 H29C 109.5 . . ?
H29A C29 H29C 109.5 . . ?
H29B C29 H29C 109.5 . . ?
C31 C30 C16 111.9(4) . . ?
C31 C30 H30A 109.2 . . ?
C16 C30 H30A 109.2 . . ?
C31 C30 H30B 109.2 . . ?
C16 C30 H30B 109.2 . . ?
H30A C30 H30B 107.9 . . ?
C30 C31 H31A 109.5 . . ?
C30 C31 H31B 109.5 . . ?
H31A C31 H31B 109.5 . . ?
C30 C31 H31C 109.5 . . ?
H31A C31 H31C 109.5 . . ?
H31B C31 H31C 109.5 . . ?
C17 C32 H32A 109.5 . . ?
C17 C32 H32B 109.5 . . ?
H32A C32 H32B 109.5 . . ?
C17 C32 H32C 109.5 . . ?
H32A C32 H32C 109.5 . . ?
H32B C32 H32C 109.5 . . ?
Cl3A C33A Cl1A 107.6(6) . . ?
Cl3A C33A Cl2A 98.9(11) . . ?
Cl1A C33A Cl2A 105.2(8) . . ?
Cl3A C33A H33A 114.6 . . ?
Cl1A C33A H33A 114.6 . . ?
Cl2A C33A H33A 114.6 . . ?
Cl3B C33B Cl1B 108.3(6) . . ?
Cl3B C33B Cl2B 106.8(6) . . ?
Cl1B C33B Cl2B 105.8(5) . . ?
Cl3B C33B H33B 111.9 . . ?
Cl1B C33B H33B 111.9 . . ?
Cl2B C33B H33B 111.9 . . ?
Cl3C C33C Cl2C 121.0(19) . . ?
Cl3C C33C Cl1C 93.9(16) . . ?
Cl2C C33C Cl1C 101.0(13) . . ?
Cl3C C33C H33C 112.8 . . ?
Cl2C C33C H33C 112.8 . . ?
Cl1C C33C H33C 112.8 . . ?

loop_
_geom_bond_atom_site_label_1
_geom_bond_atom_site_label_2
_geom_bond_distance
_geom_bond_site_symmetry_2
_geom_bond_publ_flag
Br1 Fe1 2.4115(6) . ?
Fe1 N4 1.995(3) . ?
Fe1 N1 1.996(3) . ?
Fe1 N3 1.999(3) . ?
Fe1 N2 2.001(3) . ?
N1 C1 1.371(5) . ?
N1 C4 1.394(4) . ?
N2 C5 1.374(4) . ?
N2 C8 1.386(5) . ?
N3 C11 1.380(4) . ?
N3 C14 1.395(5) . ?
N4 C15 1.381(4) . ?
N4 C18 1.388(4) . ?
C1 C20 1.400(6) . ?
C1 C2 1.437(5) . ?
C2 C3 1.358(6) . ?
C2 C21 1.515(6) . ?
C3 C4 1.440(5) . ?
C3 C22 1.506(5) . ?
C4 C5 1.413(5) . ?
C5 C6 1.447(5) . ?
C6 C7 1.361(6) . ?
C6 C24 1.506(6) . ?
C7 C8 1.438(6) . ?
C7 C26 1.510(6) . ?
C8 C9 1.383(6) . ?
C9 C10 1.384(6) . ?
C9 H9 0.9300 . ?
C10 C11 1.384(6) . ?
C10 H10 0.9300 . ?
C11 C12 1.440(5) . ?
C12 C13 1.371(6) . ?
C12 C27 1.518(5) . ?
C13 C14 1.443(5) . ?
C13 C28 1.502(6) . ?
C14 C15 1.408(5) . ?
C15 C16 1.448(5) . ?
C16 C17 1.361(6) . ?
C16 C30 1.515(6) . ?
C17 C18 1.458(5) . ?
C17 C32 1.517(5) . ?
C18 C19 1.375(6) . ?
C19 C20 1.371(6) . ?
C19 H19 0.9300 . ?
C20 H20 0.9300 . ?
C21 H21A 0.9600 . ?
C21 H21B 0.9600 . ?
C21 H21C 0.9600 . ?
C22 C23 1.539(7) . ?
C22 H22A 0.9700 . ?
C22 H22B 0.9700 . ?
C23 H23A 0.9600 . ?
C23 H23B 0.9600 . ?
C23 H23C 0.9600 . ?
C24 C25 1.548(7) . ?
C24 H24A 0.9700 . ?
C24 H24B 0.9700 . ?
C25 H25A 0.9600 . ?
C25 H25B 0.9600 . ?
C25 H25C 0.9600 . ?
C26 H26A 0.9600 . ?
C26 H26B 0.9600 . ?
C26 H26C 0.9600 . ?
C27 H27A 0.9600 . ?
C27 H27B 0.9600 . ?
C27 H27C 0.9600 . ?
C28 C29 1.548(7) . ?
C28 H28A 0.9700 . ?
C28 H28B 0.9700 . ?
C29 H29A 0.9600 . ?
C29 H29B 0.9600 . ?
C29 H29C 0.9600 . ?
C30 C31 1.513(7) . ?
C30 H30A 0.9700 . ?
C30 H30B 0.9700 . ?
C31 H31A 0.9600 . ?
C31 H31B 0.9600 . ?
C31 H31C 0.9600 . ?
C32 H32A 0.9600 . ?
C32 H32B 0.9600 . ?
C32 H32C 0.9600 . ?
C33A Cl3A 1.773(5) . ?
C33A Cl1A 1.774(5) . ?
C33A Cl2A 1.779(5) . ?
C33A H33A 0.9800 . ?
C33B Cl3B 1.776(5) . ?
C33B Cl1B 1.776(5) . ?
C33B Cl2B 1.778(5) . ?
C33B H33B 0.9800 . ?
C33C Cl3C 1.777(5) . ?
C33C Cl2C 1.778(5) . ?
C33C Cl1C 1.779(5) . ?
C33C H33C 0.9800 . ?

loop_
_geom_torsion_atom_site_label_1
_geom_torsion_atom_site_label_2
_geom_torsion_atom_site_label_3
_geom_torsion_atom_site_label_4
_geom_torsion
_geom_torsion_site_symmetry_1
_geom_torsion_site_symmetry_2
_geom_torsion_site_symmetry_3
_geom_torsion_site_symmetry_4
_geom_torsion_publ_flag
N4 Fe1 N1 C1 26.1(4) . . . . ?
N3 Fe1 N1 C1 101.5(4) . . . . ?
N2 Fe1 N1 C1 -179.0(4) . . . . ?
Br1 Fe1 N1 C1 -77.5(3) . . . . ?
N4 Fe1 N1 C4 -163.0(2) . . . . ?
N3 Fe1 N1 C4 -87.5(3) . . . . ?
N2 Fe1 N1 C4 -8.1(2) . . . . ?
Br1 Fe1 N1 C4 93.5(2) . . . . ?
N4 Fe1 N2 C5 89.7(3) . . . . ?
N1 Fe1 N2 C5 11.1(2) . . . . ?
N3 Fe1 N2 C5 165.0(2) . . . . ?
Br1 Fe1 N2 C5 -87.7(2) . . . . ?
N4 Fe1 N2 C8 -109.6(4) . . . . ?
N1 Fe1 N2 C8 171.8(3) . . . . ?
N3 Fe1 N2 C8 -34.3(3) . . . . ?
Br1 Fe1 N2 C8 72.9(3) . . . . ?
N4 Fe1 N3 C11 -177.3(3) . . . . ?
N1 Fe1 N3 C11 104.0(4) . . . . ?
N2 Fe1 N3 C11 27.8(3) . . . . ?
Br1 Fe1 N3 C11 -77.0(3) . . . . ?
N4 Fe1 N3 C14 -8.6(2) . . . . ?
N1 Fe1 N3 C14 -87.4(3) . . . . ?
N2 Fe1 N3 C14 -163.5(2) . . . . ?
Br1 Fe1 N3 C14 91.6(2) . . . . ?
N1 Fe1 N4 C15 164.8(2) . . . . ?
N3 Fe1 N4 C15 10.9(2) . . . . ?
N2 Fe1 N4 C15 89.4(3) . . . . ?
Br1 Fe1 N4 C15 -93.2(2) . . . . ?
N1 Fe1 N4 C18 -35.8(3) . . . . ?
N3 Fe1 N4 C18 170.3(3) . . . . ?
N2 Fe1 N4 C18 -111.2(4) . . . . ?
Br1 Fe1 N4 C18 66.2(3) . . . . ?
C4 N1 C1 C20 -176.8(4) . . . . ?
Fe1 N1 C1 C20 -5.4(6) . . . . ?
C4 N1 C1 C2 2.1(4) . . . . ?
Fe1 N1 C1 C2 173.6(3) . . . . ?
N1 C1 C2 C3 0.1(4) . . . . ?
C20 C1 C2 C3 179.1(4) . . . . ?
N1 C1 C2 C21 176.3(4) . . . . ?
C20 C1 C2 C21 -4.7(6) . . . . ?
C1 C2 C3 C4 -2.3(4) . . . . ?
C21 C2 C3 C4 -178.4(5) . . . . ?
C1 C2 C3 C22 176.2(4) . . . . ?
C21 C2 C3 C22 0.1(7) . . . . ?
C1 N1 C4 C5 177.5(3) . . . . ?
Fe1 N1 C4 C5 3.9(3) . . . . ?
C1 N1 C4 C3 -3.5(4) . . . . ?
Fe1 N1 C4 C3 -177.2(2) . . . . ?
C2 C3 C4 N1 3.6(4) . . . . ?
C22 C3 C4 N1 -174.7(4) . . . . ?
C2 C3 C4 C5 -177.8(4) . . . . ?
C22 C3 C4 C5 3.9(7) . . . . ?
C8 N2 C5 C4 -178.2(3) . . . . ?
Fe1 N2 C5 C4 -12.3(3) . . . . ?
C8 N2 C5 C6 -1.0(4) . . . . ?
Fe1 N2 C5 C6 164.9(2) . . . . ?
N1 C4 C5 N2 5.5(4) . . . . ?
C3 C4 C5 N2 -173.0(4) . . . . ?
N1 C4 C5 C6 -170.8(3) . . . . ?
C3 C4 C5 C6 10.7(7) . . . . ?
N2 C5 C6 C7 0.2(4) . . . . ?
C4 C5 C6 C7 176.6(4) . . . . ?
N2 C5 C6 C24 179.8(3) . . . . ?
C4 C5 C6 C24 -3.8(7) . . . . ?
C5 C6 C7 C8 0.7(4) . . . . ?
C24 C6 C7 C8 -178.9(3) . . . . ?
C5 C6 C7 C26 179.7(4) . . . . ?
C24 C6 C7 C26 0.1(6) . . . . ?
C5 N2 C8 C9 -175.9(3) . . . . ?
Fe1 N2 C8 C9 22.6(6) . . . . ?
C5 N2 C8 C7 1.4(4) . . . . ?
Fe1 N2 C8 C7 -160.2(3) . . . . ?
C6 C7 C8 C9 176.1(3) . . . . ?
C26 C7 C8 C9 -2.9(6) . . . . ?
C6 C7 C8 N2 -1.3(4) . . . . ?
C26 C7 C8 N2 179.7(4) . . . . ?
N2 C8 C9 C10 3.3(7) . . . . ?
C7 C8 C9 C10 -173.6(4) . . . . ?
C8 C9 C10 C11 -0.5(7) . . . . ?
C14 N3 C11 C10 -179.9(3) . . . . ?
Fe1 N3 C11 C10 -10.6(6) . . . . ?
C14 N3 C11 C12 0.2(3) . . . . ?
Fe1 N3 C11 C12 169.5(2) . . . . ?
C9 C10 C11 N3 -8.0(7) . . . . ?
C9 C10 C11 C12 171.9(4) . . . . ?
N3 C11 C12 C13 1.4(4) . . . . ?
C10 C11 C12 C13 -178.5(3) . . . . ?
N3 C11 C12 C27 179.2(4) . . . . ?
C10 C11 C12 C27 -0.7(6) . . . . ?
C11 C12 C13 C14 -2.4(4) . . . . ?
C27 C12 C13 C14 179.9(4) . . . . ?
C11 C12 C13 C28 175.8(3) . . . . ?
C27 C12 C13 C28 -1.9(6) . . . . ?
C11 N3 C14 C15 177.0(3) . . . . ?
Fe1 N3 C14 C15 5.0(3) . . . . ?
C11 N3 C14 C13 -1.7(3) . . . . ?
Fe1 N3 C14 C13 -173.7(2) . . . . ?
C12 C13 C14 N3 2.5(4) . . . . ?
C28 C13 C14 N3 -175.5(4) . . . . ?
C12 C13 C14 C15 -175.7(4) . . . . ?
C28 C13 C14 C15 6.3(7) . . . . ?
C18 N4 C15 C14 -176.2(3) . . . . ?
Fe1 N4 C15 C14 -11.4(3) . . . . ?
C18 N4 C15 C16 0.5(3) . . . . ?
Fe1 N4 C15 C16 165.3(2) . . . . ?
N3 C14 C15 N4 4.1(4) . . . . ?
C13 C14 C15 N4 -177.7(3) . . . . ?
N3 C14 C15 C16 -171.4(3) . . . . ?
C13 C14 C15 C16 6.8(7) . . . . ?
N4 C15 C16 C17 -0.9(4) . . . . ?
C14 C15 C16 C17 174.8(4) . . . . ?
N4 C15 C16 C30 177.7(4) . . . . ?
C14 C15 C16 C30 -6.6(7) . . . . ?
C15 C16 C17 C18 1.0(4) . . . . ?
C30 C16 C17 C18 -177.8(3) . . . . ?
C15 C16 C17 C32 179.1(4) . . . . ?
C30 C16 C17 C32 0.4(6) . . . . ?
C15 N4 C18 C19 -176.8(4) . . . . ?
Fe1 N4 C18 C19 22.8(5) . . . . ?
C15 N4 C18 C17 0.1(4) . . . . ?
Fe1 N4 C18 C17 -160.3(3) . . . . ?
C16 C17 C18 C19 176.4(3) . . . . ?
C32 C17 C18 C19 -1.8(6) . . . . ?
C16 C17 C18 N4 -0.7(4) . . . . ?
C32 C17 C18 N4 -178.9(4) . . . . ?
N4 C18 C19 C20 6.2(7) . . . . ?
C17 C18 C19 C20 -170.2(4) . . . . ?
C18 C19 C20 C1 -2.0(8) . . . . ?
N1 C1 C20 C19 -11.7(7) . . . . ?
C2 C1 C20 C19 169.5(4) . . . . ?
C2 C3 C22 C23 80.7(6) . . . . ?
C4 C3 C22 C23 -101.3(6) . . . . ?
C7 C6 C24 C25 83.5(6) . . . . ?
C5 C6 C24 C25 -96.1(6) . . . . ?
C12 C13 C28 C29 82.8(5) . . . . ?
C14 C13 C28 C29 -99.5(5) . . . . ?
C17 C16 C30 C31 83.4(5) . . . . ?
C15 C16 C30 C31 -95.1(6) . . . . ?
